data_7119327
loop_
_publ_author_name
'Lonca, Geoffroy Herv\'e'
'Tejo, Ciputra'
'Chan, Hui Ling'
'Chiba, Shunsuke'
'Gagosz, Fabien'

_publ_section_title
;
 Gold(i)-catalyzed 6-endo-dig azide-yne cyclization: efficient access to
 2H-1,3-oxazines.
;
_journal_issue 4
_journal_name_full 'Chemical communications (Cambridge, England)'
_journal_page_first 736
_journal_page_last 739
_journal_paper_doi 10.1039/c6cc08397h
_journal_volume 53
_journal_year 2017
_chemical_formula_sum 'C18 H16 F N O'
_chemical_formula_weight 281.32
_space_group_crystal_system monoclinic
_space_group_IT_number 14
_space_group_name_Hall '-P 2ybc'
_space_group_name_H-M_alt 'P 1 21/c 1'
_symmetry_space_group_name_Hall '-P 2ybc'
_symmetry_space_group_name_H-M 'P 1 21/c 1'
_atom_sites_solution_hydrogens geom
_audit_update_record
;
2016-09-12 deposited with the CCDC.
2016-12-13 downloaded from the CCDC.
;
_cell_angle_alpha 90
_cell_angle_beta 98.943(3)
_cell_angle_gamma 90
_cell_formula_units_Z 4
_cell_length_a 9.7930(7)
_cell_length_b 9.5921(6)
_cell_length_c 15.8816(11)
_cell_measurement_reflns_used 7723
_cell_measurement_temperature 103.(2)
_cell_measurement_theta_max 29.0708
_cell_measurement_theta_min 2.4888
_cell_volume 1473.71(17)
_computing_cell_refinement 'SAINT V8.37A (Bruker AXS Inc., 2015)'
_computing_data_collection 'APEX3 (Bruker AXS Inc., 2015)'
_computing_data_reduction 'SAINT V8.37A (Bruker AXS Inc., 2015)'
_computing_molecular_graphics 'XP (Bruker AXS Inc., 2015)'
_computing_publication_material 'APEX3 (Bruker AXS Inc., 2015)'
_computing_structure_refinement 'SHELXL-2014/7 (Sheldrick, 2014)'
_computing_structure_solution 'XS, VERSION 2013/1'
_diffrn_ambient_temperature 103.(2)
_diffrn_detector_area_resol_mean 8.3333
_diffrn_measured_fraction_theta_full 0.989
_diffrn_measured_fraction_theta_max 0.989
_diffrn_measurement_device_type 'CCD area detector'
_diffrn_measurement_method 'phi and omega scans'
_diffrn_radiation_monochromator graphite
_diffrn_radiation_type MoK\a
_diffrn_radiation_wavelength 0.71073
_diffrn_reflns_av_R_equivalents 0.1162
_diffrn_reflns_av_unetI/netI 0.0775
_diffrn_reflns_limit_h_max 9
_diffrn_reflns_limit_h_min -13
_diffrn_reflns_limit_k_max 13
_diffrn_reflns_limit_k_min -13
_diffrn_reflns_limit_l_max 21
_diffrn_reflns_limit_l_min -21
_diffrn_reflns_number 28196
_diffrn_reflns_theta_full 29.24
_diffrn_reflns_theta_max 29.24
_diffrn_reflns_theta_min 2.10
_diffrn_source 'fine-focus sealed tube'
_diffrn_source_type 'Bruker KappaCCD'
_exptl_absorpt_coefficient_mu 0.087
_exptl_absorpt_correction_T_max 0.98
_exptl_absorpt_correction_T_min 0.69
_exptl_absorpt_correction_type multi-scan
_exptl_absorpt_process_details
;
SADABS-2014/5 - Bruker AXS area detector scaling and absorption correction
;
_exptl_crystal_colour colourless
_exptl_crystal_density_diffrn 1.268
_exptl_crystal_density_method 'not measured'
_exptl_crystal_description block
_exptl_crystal_F_000 592
_exptl_crystal_size_max 0.400
_exptl_crystal_size_mid 0.340
_exptl_crystal_size_min 0.280
_refine_diff_density_max 0.433
_refine_diff_density_min -0.391
_refine_ls_extinction_method none
_refine_ls_goodness_of_fit_ref 1.023
_refine_ls_hydrogen_treatment constr
_refine_ls_matrix_type full
_refine_ls_number_parameters 191
_refine_ls_number_reflns 3968
_refine_ls_number_restraints 0
_refine_ls_restrained_S_all 1.023
_refine_ls_R_factor_all 0.0954
_refine_ls_R_factor_gt 0.0648
_refine_ls_shift/su_max 0.000
_refine_ls_shift/su_mean 0.000
_refine_ls_structure_factor_coef Fsqd
_refine_ls_weighting_details 'w=1/[\s^2^(Fo^2^)+(0.0789P)^2^+0.7909P] where P=(Fo^2^+2Fc^2^)/3'
_refine_ls_weighting_scheme calc
_refine_ls_wR_factor_gt 0.1491
_refine_ls_wR_factor_ref 0.1695
_reflns_number_gt 2912
_reflns_number_total 3968
_reflns_threshold_expression 'I > 2\s(I)'
_cod_data_source_file c6cc08397h2.cif
_cod_data_source_block chiba402
_cod_depositor_comments
;
The following automatic conversions were performed:

'_exptl_absorpt_correction_type' value 'Multi-Scan' changed to
'multi-scan' according to
/usr/data/users/saulius/crontab/automatic-downloads/rss-feeds/RSC/lib/dictionaries/cif_core.dic
dictionary named 'cif_core.dic' version 2.4.2 from 2011-04-26.

Automatic conversion script
Id: cif_fix_values 4268 2015-11-12 08:31:59Z antanas 
;
_cod_database_code 7119327

loop_
_space_group_symop_operation_xyz
'x, y, z'
'-x, y+1/2, -z+1/2'
'-x, -y, -z'
'x, -y-1/2, z-1/2'

loop_
_atom_site_type_symbol
_atom_site_label
_atom_site_fract_x
_atom_site_fract_y
_atom_site_fract_z
_atom_site_U_iso_or_equiv
_atom_site_adp_type
_atom_site_calc_flag
_atom_site_refinement_flags_adp
_atom_site_refinement_flags_posn
_atom_site_occupancy
C C1 0.73480(17) 0.23697(17) -0.03890(10) 0.0129(3) Uani d . . 1
C C2 0.98063(18) 0.23844(18) -0.01574(11) 0.0148(4) Uani d . . 1
C C3 0.97795(17) 0.34438(18) 0.03891(11) 0.0148(4) Uani d . . 1
H H3 1.0574 0.4005 0.0557 0.018 Uiso calc U R 1
C C4 0.84976(17) 0.37105(17) 0.07184(10) 0.0128(3) Uani d . . 1
C C5 0.62562(19) 0.12304(19) -0.04522(11) 0.0168(4) Uani d . . 1
H H5A 0.5327 0.1656 -0.0497 0.02 Uiso calc U R 1
H H5B 0.6286 0.0664 -0.097 0.02 Uiso calc U R 1
C C6 0.70297(17) 0.33207(18) -0.11705(11) 0.0137(4) Uani d . . 1
C C7 0.65717(18) 0.46818(19) -0.11023(11) 0.0162(4) Uani d . . 1
H H7 0.6463 0.5045 -0.056 0.019 Uiso calc U R 1
C C8 0.62714(19) 0.5516(2) -0.18271(12) 0.0196(4) Uani d . . 1
H H8 0.597 0.6449 -0.1777 0.024 Uiso calc U R 1
C C9 0.64123(19) 0.4982(2) -0.26222(12) 0.0217(4) Uani d . . 1
H H9 0.6216 0.5553 -0.3115 0.026 Uiso calc U R 1
C C10 0.6839(2) 0.3618(2) -0.26970(12) 0.0217(4) Uani d . . 1
H H10 0.6917 0.3248 -0.3242 0.026 Uiso calc U R 1
C C11 0.71526(19) 0.2790(2) -0.19747(11) 0.0181(4) Uani d . . 1
H H11 0.7453 0.1856 -0.2028 0.022 Uiso calc U R 1
C C12 1.10315(19) 0.1836(2) -0.04954(13) 0.0217(4) Uani d . . 1
H H12A 1.0901 0.1959 -0.1115 0.033 Uiso calc U R 1
H H12B 1.1143 0.0842 -0.0358 0.033 Uiso calc U R 1
H H12C 1.1859 0.2343 -0.0236 0.033 Uiso calc U R 1
C C13 0.84752(18) 0.46365(17) 0.14704(11) 0.0139(3) Uani d . . 1
C C14 0.72114(19) 0.52229(18) 0.15921(11) 0.0169(4) Uani d . . 1
H H14 0.6403 0.5035 0.1195 0.02 Uiso calc U R 1
C C15 0.7130(2) 0.60749(19) 0.22862(12) 0.0206(4) Uani d . . 1
H H15 0.6268 0.6468 0.2365 0.025 Uiso calc U R 1
C C16 0.8312(2) 0.6354(2) 0.28680(12) 0.0219(4) Uani d . . 1
H H16 0.8256 0.6932 0.3347 0.026 Uiso calc U R 1
C C17 0.9572(2) 0.5791(2) 0.27510(12) 0.0224(4) Uani d . . 1
H H17 1.0377 0.5984 0.315 0.027 Uiso calc U R 1
C C18 0.96623(19) 0.49416(19) 0.20475(11) 0.0184(4) Uani d . . 1
H H18 1.053 0.4572 0.1962 0.022 Uiso calc U R 1
F F1 0.64978(11) 0.03775(11) 0.02693(7) 0.0222(3) Uani d . . 1
N N1 0.73394(15) 0.31387(15) 0.03913(9) 0.0141(3) Uani d . . 1
O O1 0.86401(12) 0.16293(12) -0.04316(8) 0.0157(3) Uani d . . 1

loop_
_atom_site_aniso_label
_atom_site_aniso_U_11
_atom_site_aniso_U_22
_atom_site_aniso_U_33
_atom_site_aniso_U_12
_atom_site_aniso_U_13
_atom_site_aniso_U_23
C1 0.0130(8) 0.0116(8) 0.0136(8) 0.0000(6) 0.0004(6) -0.0004(6)
C2 0.0153(8) 0.0121(8) 0.0161(8) 0.0018(6) -0.0006(6) 0.0061(6)
C3 0.0137(8) 0.0137(8) 0.0156(8) -0.0001(6) -0.0018(6) 0.0034(6)
C4 0.0151(8) 0.0105(8) 0.0118(8) 0.0013(6) -0.0012(6) 0.0029(6)
C5 0.0177(8) 0.0165(9) 0.0147(8) -0.0030(7) -0.0017(7) 0.0011(7)
C6 0.0106(7) 0.0165(9) 0.0131(8) -0.0028(6) -0.0008(6) -0.0002(6)
C7 0.0141(8) 0.0171(9) 0.0165(8) -0.0019(7) -0.0008(6) -0.0011(7)
C8 0.0179(8) 0.0161(9) 0.0236(10) 0.0004(7) -0.0012(7) 0.0037(7)
C9 0.0193(9) 0.0273(10) 0.0174(9) -0.0014(8) -0.0009(7) 0.0080(8)
C10 0.0198(9) 0.0313(11) 0.0130(8) -0.0016(8) -0.0003(7) 0.0001(7)
C11 0.0197(9) 0.0185(9) 0.0156(8) -0.0002(7) 0.0014(7) -0.0018(7)
C12 0.0193(9) 0.0194(10) 0.0271(10) 0.0021(7) 0.0054(8) -0.0003(8)
C13 0.0177(8) 0.0089(8) 0.0144(8) -0.0014(6) 0.0005(6) 0.0020(6)
C14 0.0177(8) 0.0151(9) 0.0170(9) -0.0015(7) 0.0003(7) -0.0010(7)
C15 0.0197(9) 0.0182(9) 0.0242(10) -0.0006(7) 0.0041(7) -0.0053(7)
C16 0.0282(10) 0.0182(9) 0.0192(9) -0.0041(8) 0.0035(8) -0.0063(7)
C17 0.0229(9) 0.0225(10) 0.0196(9) -0.0031(8) -0.0040(7) -0.0046(8)
C18 0.0182(8) 0.0185(9) 0.0175(9) -0.0001(7) -0.0004(7) -0.0005(7)
F1 0.0241(6) 0.0188(6) 0.0230(6) -0.0042(4) 0.0012(4) 0.0068(4)
N1 0.0156(7) 0.0136(7) 0.0126(7) -0.0001(6) 0.0006(5) 0.0005(5)
O1 0.0150(6) 0.0130(6) 0.0183(6) 0.0010(5) 0.0003(5) -0.0016(5)

loop_
_atom_type_symbol
_atom_type_description
_atom_type_scat_dispersion_real
_atom_type_scat_dispersion_imag
_atom_type_scat_source
C C 0.0033 0.0016 'International Tables Vol C Tables 4.2.6.8 and 6.1.1.4'
H H 0.0000 0.0000 'International Tables Vol C Tables 4.2.6.8 and 6.1.1.4'
N N 0.0061 0.0033 'International Tables Vol C Tables 4.2.6.8 and 6.1.1.4'
O O 0.0106 0.0060 'International Tables Vol C Tables 4.2.6.8 and 6.1.1.4'
F F 0.0171 0.0103 'International Tables Vol C Tables 4.2.6.8 and 6.1.1.4'

loop_
_geom_angle_atom_site_label_1
_geom_angle_atom_site_label_2
_geom_angle_atom_site_label_3
_geom_angle
N1 C1 O1 114.12(13)
N1 C1 C5 109.02(13)
O1 C1 C5 104.63(13)
N1 C1 C6 111.32(13)
O1 C1 C6 108.68(13)
C5 C1 C6 108.77(13)
C3 C2 O1 120.63(15)
C3 C2 C12 126.99(16)
O1 C2 C12 112.30(15)
C2 C3 C4 118.10(16)
N1 C4 C3 122.17(15)
N1 C4 C13 116.93(15)
C3 C4 C13 120.88(15)
F1 C5 C1 109.80(13)
C7 C6 C11 119.22(16)
C7 C6 C1 121.55(15)
C11 C6 C1 119.18(15)
C6 C7 C8 120.22(16)
C9 C8 C7 120.04(17)
C10 C9 C8 120.03(17)
C9 C10 C11 120.02(17)
C10 C11 C6 120.44(17)
C18 C13 C14 119.30(16)
C18 C13 C4 122.45(16)
C14 C13 C4 118.24(15)
C15 C14 C13 120.58(17)
C14 C15 C16 119.85(17)
C17 C16 C15 120.19(17)
C16 C17 C18 120.18(17)
C13 C18 C17 119.88(17)
C4 N1 C1 116.08(14)
C2 O1 C1 114.50(13)

loop_
_geom_bond_atom_site_label_1
_geom_bond_atom_site_label_2
_geom_bond_distance
C1 N1 1.443(2)
C1 O1 1.462(2)
C1 C5 1.521(2)
C1 C6 1.533(2)
C2 C3 1.339(2)
C2 O1 1.365(2)
C2 C12 1.485(2)
C3 C4 1.456(2)
C4 N1 1.294(2)
C4 C13 1.491(2)
C5 F1 1.398(2)
C6 C7 1.390(2)
C6 C11 1.398(2)
C7 C8 1.395(2)
C8 C9 1.389(3)
C9 C10 1.384(3)
C10 C11 1.390(3)
C13 C18 1.395(2)
C13 C14 1.400(2)
C14 C15 1.385(2)
C15 C16 1.390(3)
C16 C17 1.386(3)
C17 C18 1.397(3)
